data_2004999
loop_
_publ_author_name
'Kettmann, V.'
'Dunaj-Jur\<co, M.'
'Steinborn, D.'
'Ludwig, M.'

_publ_section_title <i>tert</i>-Butylbis(dimethylglyoximato-<i>N</i>,<i>N</i>')(triphenylphosphine-<i>P</i>)rhodium
_journal_issue 6
_journal_name_full 'Acta Crystallographica Section C'
_journal_page_first 1399
_journal_page_last 1401
_journal_paper_doi 10.1107/S0108270195010912
_journal_volume 52
_journal_year 1996
_chemical_formula_iupac '[Rh (C4 H7 N2 O2)2 (C4 H9)(C18 H15 P1)]'
_chemical_formula_sum 'C30 H38 N4 O4 P Rh'
_chemical_formula_weight 652.54
_space_group_IT_number 2
_symmetry_cell_setting triclinic
_symmetry_space_group_name_Hall '-P 1'
_symmetry_space_group_name_H-M 'P -1'
_atom_type_scat_source IntTabIV
_cell_angle_alpha 76.63(5)
_cell_angle_beta 87.31(6)
_cell_angle_gamma 72.23(5)
_cell_formula_units_Z 2
_cell_length_a 8.696(3)
_cell_length_b 10.421(4)
_cell_length_c 17.113(8)
_cell_measurement_reflns_used 15
_cell_measurement_temperature 293
_cell_measurement_theta_max 17
_cell_measurement_theta_min 6
_cell_volume 1436.3(11)
_computing_cell_refinement 'Syntex P2~1~ diffractometer software'
_computing_data_collection 'Syntex P2~1~ diffractometer software'
_computing_data_reduction 'XP21 (Pavel\<c\'ik, 1987)'
_computing_structure_refinement 'NRC Crystallographic Programs for the IBM360 System (1970)'
_computing_structure_solution 'NRC Crystallographic Programs for the IBM360 System (1970)'
_diffrn_measurement_device 'Syntex P2~1~'
_diffrn_measurement_method \q/2\q
_diffrn_radiation_type MoK\a
_diffrn_radiation_wavelength 0.71073
_diffrn_reflns_av_R_equivalents 0.023
_diffrn_reflns_limit_h_max 11
_diffrn_reflns_limit_h_min 0
_diffrn_reflns_limit_k_max 13
_diffrn_reflns_limit_k_min -12
_diffrn_reflns_limit_l_max 22
_diffrn_reflns_limit_l_min -22
_diffrn_reflns_number 7094
_diffrn_reflns_theta_max 27.5
_diffrn_standards_decay_% 4
_diffrn_standards_interval_count 98
_diffrn_standards_interval_time 100
_diffrn_standards_number 2
_exptl_absorpt_coefficient_mu 0.68
_exptl_absorpt_correction_T_max 0.81
_exptl_absorpt_correction_T_min 0.53
_exptl_absorpt_correction_type empirical
_exptl_crystal_colour colourless
_exptl_crystal_density_diffrn 1.509
_exptl_crystal_density_meas 1.500(10)
_exptl_crystal_density_method pycnometry
_exptl_crystal_description prism
_exptl_crystal_size_max 0.40
_exptl_crystal_size_mid 0.30
_exptl_crystal_size_min 0.15
_refine_diff_density_max 0.92
_refine_diff_density_min -0.80
_refine_ls_extinction_method none
_refine_ls_goodness_of_fit_obs 1.27
_refine_ls_hydrogen_treatment noref
_refine_ls_number_parameters 361
_refine_ls_number_reflns 5126
_refine_ls_R_factor_obs 0.055
_refine_ls_shift/esd_max 0.006
_refine_ls_structure_factor_coef F
_refine_ls_weighting_details 'w = 1/[\s^2^(F) + 0.0009F^2^]'
_refine_ls_weighting_scheme calc
_refine_ls_wR_factor_obs 0.068
_reflns_number_observed 5126
_reflns_number_total 6659
_reflns_observed_criterion I>2\s(I)
_cod_data_source_file hr1052.cif
_cod_data_source_block hr1052a
_cod_depositor_comments
;
 Adding the _atom_site_type_symbol data item.

 Antanas Vaitkus,
 2017-01-17

The following automatic conversions were performed:

'_refine_ls_weighting_scheme' value 'w = 1/[\s^2^(F) + 0.0009F^2^]'
was changed to 'calc'. New tag '_refine_ls_weighting_details' was
created. The value of the new tag was set to 'w = 1/[\s^2^(F) +
0.0009F^2^]'.

Automatic conversion script
Id: cif_fix_values 3143 2015-03-26 13:38:13Z robertas 
;
_cod_original_cell_volume 1436.3(8)
_cod_database_code 2004999

loop_
_symmetry_equiv_pos_as_xyz
x,y,z
-x,-y,-z

loop_
_atom_site_aniso_label
_atom_site_aniso_U_11
_atom_site_aniso_U_22
_atom_site_aniso_U_33
_atom_site_aniso_U_12
_atom_site_aniso_U_13
_atom_site_aniso_U_23
Rh(1) 0.04076 0.03054 0.02836 -0.00224 -0.00562 -0.00104
P(1) 0.04635 0.02882 0.02818 -0.00229 -0.00566 0.00020
O(1) 0.04659 0.05411 0.05561 -0.00779 -0.01053 0.00676
O(2) 0.05434 0.05855 0.04018 0.00464 -0.01855 -0.00007
O(3) 0.04698 0.06697 0.05414 -0.00503 -0.01227 -0.00017
O(4) 0.06150 0.03681 0.04430 0.00323 -0.01753 0.00398
N(1) 0.04184 0.03681 0.04381 -0.00532 -0.00173 0.00177
N(2) 0.05322 0.04041 0.03305 -0.00508 -0.01005 0.00062
N(3) 0.04047 0.04369 0.04436 -0.00536 -0.00466 -0.00160
N(4) 0.05549 0.03622 0.03313 0.00107 -0.01073 0.00389
C(1) 0.06023 0.04207 0.03843 -0.00954 0.00579 -0.00774
C(2) 0.06111 0.04275 0.03252 -0.00585 -0.00316 -0.00914
C(3) 0.06510 0.07591 0.05822 -0.01911 0.01900 -0.01901
C(4) 0.09197 0.06290 0.03101 -0.00165 0.00136 -0.02557
C(5) 0.05532 0.05868 0.03975 -0.00756 0.00314 -0.01226
C(6) 0.06709 0.04640 0.03401 -0.00130 0.00039 -0.01206
C(7) 0.06882 0.11523 0.06300 -0.01081 0.01953 -0.04240
C(8) 0.10040 0.06880 0.04500 0.01196 0.00158 -0.02399
C(9) 0.05568 0.02856 0.03009 -0.00199 -0.00768 -0.00464
C(10) 0.05439 0.04390 0.04038 -0.00100 -0.00541 -0.00674
C(11) 0.06221 0.04778 0.05623 -0.01186 0.00869 -0.01832
C(12) 0.07924 0.04258 0.04147 -0.00786 0.00840 -0.01352
C(13) 0.08135 0.04134 0.03453 -0.00248 -0.00334 -0.01333
C(14) 0.06286 0.04079 0.03253 -0.00132 -0.00664 -0.00185
C(15) 0.05443 0.04360 0.03312 -0.01249 -0.00329 0.00282
C(16) 0.05979 0.05954 0.04752 -0.01518 0.00741 -0.00675
C(17) 0.06080 0.09113 0.05629 -0.03500 0.00841 -0.01351
C(18) 0.04876 0.09617 0.05825 -0.03919 -0.00634 0.01166
C(19) 0.07896 0.05328 0.07446 -0.02516 -0.02011 0.01485
C(20) 0.06379 0.04385 0.05387 -0.00696 -0.01175 0.00753
C(21) 0.05075 0.04098 0.02757 -0.00705 -0.00297 -0.00775
C(22) 0.05135 0.04233 0.03120 -0.00643 -0.00655 -0.00372
C(23) 0.06224 0.04934 0.03374 -0.00030 -0.01350 -0.00721
C(24) 0.07678 0.06962 0.03522 -0.01353 -0.01547 -0.00864
C(25) 0.11376 0.06535 0.06559 -0.03589 -0.03525 0.00944
C(26) 0.09897 0.04973 0.05893 -0.02682 -0.02903 0.00831
C(27) 0.06432 0.03843 0.05452 -0.01183 -0.00253 -0.00852
C(28) 0.11683 0.07546 0.11812 -0.06398 0.06031 -0.03951
C(29) 0.09069 0.07559 0.09333 -0.03415 -0.03553 -0.01999
C(30) 0.09229 0.04523 0.08226 -0.01862 -0.01882 -0.01816

loop_
_atom_site_label
_atom_site_type_symbol
_atom_site_fract_x
_atom_site_fract_y
_atom_site_fract_z
_atom_site_B_iso_or_equiv
Rh(1) Rh .14588(3) .08969(2) .229150(10) 2.720(10)
P(1) P .13492(9) .30437(7) .27280(4) 2.58(2)
O(1) O .4961(3) -.0029(2) .23740(10) 4.14(6)
O(2) O -.0455(3) .2690(2) .09260(10) 4.14(7)
O(3) O -0.2045(3) .1753(3) .22130(10) 4.42(8)
O(4) O .3394(3) -.0994(2) .36270(10) 3.91(6)
N(1) N .3619(3) .0753(2) .19080(10) 3.05(7)
N(2) N .1013(3) .2045(2) .11880(10) 3.16(7)
N(3) N -.0690(3) .0964(3) .26600(10) 3.16(8)
N(4) N .1937(3) -.0350(2) .33750(10) 3.36(8)
C(1) C .3773(4) .1381(3) .1173(2) 3.43(8)
C(2) C .2262(4) .2109(3) .0753(2) 3.64(9)
C(3) C .5352(5) .1323(4) .0814(2) 5.12(13)
C(4) C .2096(5) .2833(4) -.0104(2) 4.89(13)
C(5) C -.0830(4) .0227(4) .3360(2) 3.87(10)
C(6) C .0669(4) -.0550(3) .3774(2) 3.74(9)
C(7) C -0.2424(5) .0133(5) .3690(3) 5.81(15)
C(8) C .0848(6) -0.1556(4) .4545(2) 5.39(13)
C(9) C .2422(4) .4020(3) .2020(2) 3.03(8)
C(10) C .3999(4) .3918(3) .2194(2) 3.51(9)
C(11) C .4866(4) .4561(4) .1639(2) 4.01(9)
C(12) C .4197(5) .5315(3) .0911(2) 4.10(10)
C(13) C .2647(5) .5411(3) .0725(2) 4.18(10)
C(14) C .1771(4) .4738(3) .1267(2) 3.40(9)
C(15) C -.0664(4) .4203(3) .2798(2) 3.24(8)
C(16) C -0.1667(4) .3702(4) .3334(2) 3.99(10)
C(17) C -0.3154(5) .4535(5) .3484(2) 5.12(14)
C(18) C -0.3617(4) .5904(5) .3077(2) 5.62(14)
C(19) C -0.2679(5) .6409(4) .2559(3) 5.19(12)
C(20) C -0.1148(5) .5590(3) .2406(2) 4.33(10)
C(21) C .2218(4) .2996(3) .3686(2) 3.02(8)
C(22) C .3406(4) .1870(3) .4057(2) 3.17(8)
C(23) C .4148(4) .1894(3) .4741(2) 3.66(10)
C(24) C .3698(5) .3046(4) .5051(2) 4.57(11)
C(25) C .2472(6) .4147(5) .4693(3) 6.84(17)
C(26) C .1717(6) .4137(4) .4009(2) 5.83(14)
C(27) C .1447(4) -.0875(3) .1786(2) 3.85(10)
C(28) C .2846(7) -0.1228(5) .1238(3) 7.2(2)
C(29) C -.0071(6) -.0545(5) .1336(3) 6.59(17)
C(30) C .1631(5) -0.2171(4) .2447(3) 5.18(13)
HO1 H .4337 -0.0456 .2855 4.5
HO3 H -0.1476 .2057 .1845 4.8
H31 H .6025 .1732 .1117 5.4
H32 H .6059 .0321 .0828 5.4
H33 H .5256 .1855 .0231 5.4
H41 H .1509 .2409 -0.0426 5.1
H42 H .1525 .3847 -0.0178 5.1
H43 H .3241 .2726 -0.0352 5.1
H71 H -0.3156 .1108 .3754 6.3
H72 H -0.3042 -0.0194 .3337 6.3
H73 H -0.2295 -0.0495 .4253 6.3
H81 H .1579 -0.2521 .4499 5.7
H82 H .1381 -0.1281 .4983 5.7
H83 H -0.0231 -0.1659 .4755 5.7
H10 H .4486 .3531 .2701 4.0
H11 H .5984 .4374 .1765 4.3
H12 H .4930 .5647 .0494 4.5
H13 H .2087 .6022 .0149 4.5
H14 H .0562 .4757 .1170 3.8
H16 H -0.1204 .2770 .3590 4.4
H17 H -0.4010 .4392 .3821 5.4
H18 H -0.4771 .6273 .3253 5.2
H19 H -0.3053 .7256 .2336 5.3
H20 H -0.0391 .5840 .2033 4.6
H22 H .3667 .1000 .3816 3.5
H23 H .5022 .1131 .5000 4.0
H24 H .4340 .3077 .5573 5.1
H25 H .2090 .4856 .4978 6.3
H26 H .0940 .5040 .3706 5.6
H128 H .2988 -0.2028 .1001 6.9
H228 H .2372 -0.0383 .0711 6.9
H328 H .4013 -0.1455 .1576 6.9
H129 H -0.0902 -0.0744 .1815 6.6
H229 H -0.0038 -0.1208 .1115 6.6
H329 H -0.0562 .0519 .0972 6.6
H130 H .2740 -0.2490 .2753 5.8
H230 H .1952 -0.2951 .2161 5.8
H330 H .0662 -0.1944 .2810 5.8

loop_
_geom_angle_atom_site_label_1
_geom_angle_atom_site_label_2
_geom_angle_atom_site_label_3
_geom_angle
_geom_angle_publ_flag
N(1) Rh(1) N(2) 78.40(10) yes
N(3) Rh(1) N(4) 78.80(10) yes
P(1) Rh(1) N(1) 90.20(10) yes
P(1) Rh(1) N(2) 87.30(10) yes
P(1) Rh(1) N(3) 92.40(10) yes
P(1) Rh(1) N(4) 95.80(10) yes
N(1) Rh(1) C(27) 90.00(10) yes
N(2) Rh(1) C(27) 87.10(10) yes
N(3) Rh(1) C(27) 87.40(10) yes
N(4) Rh(1) C(27) 89.90(10) yes
P(1) Rh(1) C(27) 174.20(10) yes
Rh(1) P(1) C(9) 109.10(10) yes
Rh(1) P(1) C(15) 115.40(10) yes
Rh(1) P(1) C(21) 122.20(10) yes
C(9) P(1) C(15) 106.90(10) yes
C(9) P(1) C(21) 102.00(10) yes
C(15) P(1) C(21) 99.70(10) yes

loop_
_geom_bond_atom_site_label_1
_geom_bond_atom_site_label_2
_geom_bond_distance
_geom_bond_publ_flag
Rh(1) P(1) 2.4920(10) yes
Rh(1) C(27) 2.216(3) yes
Rh(1) N(1) 1.934(3) yes
Rh(1) N(2) 1.973(2) yes
Rh(1) N(3) 1.930(3) yes
Rh(1) N(4) 1.982(2) yes
P(1) C(9) 1.810(3) yes
P(1) C(15) 1.815(3) yes
P(1) C(21) 1.822(3) yes
N(1) O(1) 1.367(3) yes
N(2) O(2) 1.293(4) yes
N(3) O(3) 1.361(3) yes
N(4) O(4) 1.281(4) yes
N(1) C(1) 1.298(4) no
C(1) C(2) 1.430(5) no
C(1) C(3) 1.468(6) no
N(2) C(2) 1.297(4) no
C(2) C(4) 1.478(4) no
N(3) C(5) 1.288(4) no
C(5) C(6) 1.426(5) no
C(5) C(7) 1.495(6) no
N(4) C(6) 1.315(5) no
C(6) C(8) 1.465(5) no
C(27) C(28) 1.509(7) no
C(27) C(29) 1.467(7) no
C(27) C(30) 1.518(5) no
C(9) C(10) 1.385(5) no
C(10) C(11) 1.366(5) no
C(11) C(12) 1.358(5) no
C(12) C(13) 1.368(6) no
C(13) C(14) 1.375(5) no
C(14) C(9) 1.380(4) no
C(15) C(16) 1.362(5) no
C(16) C(17) 1.371(6) no
C(17) C(18) 1.378(7) no
C(18) C(19) 1.306(6) no
C(19) C(20) 1.396(6) no
C(20) C(15) 1.386(5) no
C(21) C(22) 1.350(4) no
C(22) C(23) 1.372(4) no
C(23) C(24) 1.365(5) no
C(24) C(25) 1.348(6) no
C(25) C(26) 1.372(7) no
C(26) C(21) 1.369(5) no
